data_7153569
loop_
_publ_author_name
'Caio, Jo\~ao M'
'Esteves, Teresa'
'Carvalho, Silvia'
'Moiteiro, Cristina'
'F\'elix, V\'itor'

_publ_section_title
;
 Azacalix[2]arene[2]triazine-based receptors bearing carboxymethyl pendant
 arms on nitrogen bridges: synthesis and evaluation of their coordination
 ability towards copper(II).
;
_journal_issue 4
_journal_name_full 'Organic &amp; biomolecular chemistry'
_journal_page_first 589
_journal_page_last 599
_journal_paper_doi 10.1039/c3ob42047g
_journal_volume 12
_journal_year 2014
_chemical_formula_moiety 'C34 H40 N12 O8, C4 H8 O'
_chemical_formula_sum 'C38 H48 N12 O9'
_chemical_formula_weight 816.88
_chemical_name_systematic
;
 ?
;
_space_group_crystal_system triclinic
_space_group_IT_number 2
_space_group_name_Hall '-P 1'
_space_group_name_H-M_alt 'P -1'
_symmetry_space_group_name_Hall '-P 1'
_symmetry_space_group_name_H-M 'P -1'
_atom_sites_solution_hydrogens geom
_audit_creation_date 2013-10-13
_audit_creation_method
;
Olex2 1.2
(compiled 2013.09.17 svn.r2790 for OlexSys, GUI svn.r4601)
;
_cell_angle_alpha 96.879(2)
_cell_angle_beta 90.055(2)
_cell_angle_gamma 106.439(2)
_cell_formula_units_Z 2
_cell_length_a 10.6377(4)
_cell_length_b 12.7007(5)
_cell_length_c 15.6556(7)
_cell_measurement_reflns_used 398
_cell_measurement_temperature 150(2)
_cell_measurement_theta_max 28.15
_cell_measurement_theta_min 2.71
_cell_volume 2012.75(14)
_computing_cell_refinement 'SAINT, Bruker'
_computing_data_collection 'SMART, Bruker'
_computing_data_reduction 'SAINT, Bruker'
_computing_molecular_graphics
;
O. V. Dolomanov, L. J. Bourhis, R. J. Gildea, J. A. K. Howard and H. Puschmann,
OLEX2: a complete structure solution, refinement and analysis program.
J. Appl. Cryst. (2009). 42, 339-341.
;
_computing_publication_material
;
O. V. Dolomanov, L. J. Bourhis, R. J. Gildea, J. A. K. Howard and H. Puschmann,
OLEX2: a complete structure solution, refinement and analysis program.
J. Appl. Cryst. (2009). 42, 339-341.
;
_computing_structure_refinement 'SHELXL-2013 (Sheldrick, 2013)'
_computing_structure_solution 'SHELXS-97 (Sheldrick, 1990)'
_diffrn_ambient_temperature 150(2)
_diffrn_detector 'Bruker APEX2 area detector'
_diffrn_detector_type 'CCD area detector'
_diffrn_measured_fraction_theta_full 0.986
_diffrn_measured_fraction_theta_max 0.985
_diffrn_measurement_device '4-circle KAPPA Goniometer'
_diffrn_measurement_device_type 'Bruker SMART APEX2 area detector'
_diffrn_measurement_method '\w and \f scans'
_diffrn_radiation_monochromator graphite
_diffrn_radiation_probe x-ray
_diffrn_radiation_type 'Mo K\a'
_diffrn_radiation_wavelength 0.71073
_diffrn_reflns_av_R_equivalents 0.0399
_diffrn_reflns_av_unetI/netI 0.0481
_diffrn_reflns_Laue_measured_fraction_full 0.986
_diffrn_reflns_Laue_measured_fraction_max 0.985
_diffrn_reflns_limit_h_max 9
_diffrn_reflns_limit_h_min -13
_diffrn_reflns_limit_k_max 16
_diffrn_reflns_limit_k_min -14
_diffrn_reflns_limit_l_max 20
_diffrn_reflns_limit_l_min -20
_diffrn_reflns_number 26416
_diffrn_reflns_point_group_measured_fraction_full 0.986
_diffrn_reflns_point_group_measured_fraction_max 0.985
_diffrn_reflns_theta_full 25.242
_diffrn_reflns_theta_max 27.914
_diffrn_reflns_theta_min 1.311
_diffrn_source 'fine-focus sealed tube'
_exptl_absorpt_coefficient_mu 0.099
_exptl_absorpt_correction_T_max 0.746
_exptl_absorpt_correction_T_min 0.667
_exptl_absorpt_correction_type multi-scan
_exptl_absorpt_process_details 'SADABS, Bruker'
_exptl_crystal_colour 'clear light colourless'
_exptl_crystal_colour_lustre clear
_exptl_crystal_colour_modifier light
_exptl_crystal_colour_primary colourless
_exptl_crystal_density_diffrn 1.348
_exptl_crystal_description plate
_exptl_crystal_F_000 864
_exptl_crystal_size_max 0.2
_exptl_crystal_size_mid 0.1
_exptl_crystal_size_min 0.04
_refine_diff_density_max 0.553
_refine_diff_density_min -0.362
_refine_diff_density_rms 0.088
_refine_ls_extinction_method none
_refine_ls_goodness_of_fit_ref 1.040
_refine_ls_hydrogen_treatment constr
_refine_ls_matrix_type full
_refine_ls_number_parameters 540
_refine_ls_number_reflns 9481
_refine_ls_number_restraints 0
_refine_ls_restrained_S_all 1.040
_refine_ls_R_factor_all 0.0854
_refine_ls_R_factor_gt 0.0642
_refine_ls_shift/su_max 0.000
_refine_ls_shift/su_mean 0.000
_refine_ls_structure_factor_coef Fsqd
_refine_ls_weighting_details 'w=1/[\s^2^(Fo^2^)+(0.1092P)^2^+2.2228P] where P=(Fo^2^+2Fc^2^)/3'
_refine_ls_weighting_scheme calc
_refine_ls_wR_factor_gt 0.1894
_refine_ls_wR_factor_ref 0.2073
_reflns_Friedel_coverage 0.000
_reflns_number_gt 7100
_reflns_number_total 9481
_reflns_threshold_expression 'I > 2\s(I)'
_cod_data_source_file c3ob42047g.txt
_cod_data_source_block compound_2
_cod_database_code 7153569
_shelxl_version_number 2013-4
_shelx_space_group_comment
;
The symmetry employed for this shelxl refinement is uniquely defined
by the following loop, which should always be used as a source of
symmetry information in preference to the above space-group names.
They are only intended as comments.
;
_shelx_estimated_absorpt_t_max 0.996
_shelx_estimated_absorpt_t_min 0.981
_olex2_refinement_description
;
1. Others
 Fixed Uiso: H3(0.02) H11(0.02) H17(0.026) H18(0.03) H19(0.026) H23(0.026)
 H24(0.033) H25(0.028) H30A(0.021) H30B(0.021) H33A(0.053) H33B(0.053)
 H33C(0.053) H40A(0.024) H40B(0.024) H43A(0.053) H43B(0.053) H43C(0.053)
 H50A(0.022) H50B(0.022) H53A(0.035) H53B(0.035) H53C(0.035) H60A(0.025)
 H60B(0.025) H63A(0.044) H63B(0.044) H63C(0.044) H71A(0.028) H71B(0.028)
 H71C(0.028) H72A(0.032) H72B(0.032) H72C(0.032) H81A(0.035) H81B(0.035)
 H81C(0.035) H82A(0.036) H82B(0.036) H82C(0.036) H10A(0.049) H10B(0.049)
 H10C(0.062) H10D(0.062) H10E(0.067) H10F(0.067) H10G(0.066) H10H(0.066)
 Fixed X: H3(0.2513) H11(0.2446) H17(0.5421) H18(0.675) H19(0.5955)
 H23(0.5402) H24(0.6727) H25(0.5901) H30A(0.2654) H30B(0.1632) H33A(0.4266)
 H33B(0.2861) H33C(0.3487) H40A(0.4213) H40B(0.3967) H43A(-0.0205) H43B(-
 0.0295) H43C(0.026) H50A(0.2575) H50B(0.157) H53A(0.4253) H53B(0.286)
 H53C(0.3351) H60A(0.402) H60B(0.3664) H63A(0.0092) H63B(0.0036) H63C(-0.0293)
 H71A(0.0198) H71B(-0.0303) H71C(0.1098) H72A(0.1471) H72B(0.0028) H72C(0.1271)
 H81A(-0.0302) H81B(0.0021) H81C(0.1042) H82A(0.1354) H82B(0.0942) H82C(-0.014)
 H10A(0.6925) H10B(0.6517) H10C(0.6802) H10D(0.7362) H10E(0.9266) H10F(0.8834)
 H10G(0.9897) H10H(1.0087)
 Fixed Y: H3(0.3127) H11(0.5683) H17(0.2205) H18(0.2718) H19(0.3398)
 H23(0.794) H24(0.8042) H25(0.7) H30A(0.0613) H30B(0.075) H33A(-0.0982) H33B(-
 0.1741) H33C(-0.0558) H40A(0.26) H40B(0.3602) H43A(0.1719) H43B(0.1188)
 H43C(0.0634) H50A(0.8213) H50B(0.7579) H53A(1.0564) H53B(1.0741) H53C(0.9819)
 H60A(0.7) H60B(0.5873) H63A(0.6852) H63B(0.6202) H63C(0.5529) H71A(0.6568)
 H71B(0.6158) H71C(0.7043) H72A(0.5164) H72B(0.4492) H72C(0.4131) H81A(0.117)
 H81B(0.1135) H81C(0.0954) H82A(0.3946) H82B(0.2859) H82C(0.3199) H10A(-0.0394)
 H10B(0.0732) H10C(0.0097) H10D(0.1402) H10E(0.1018) H10F(-0.0197) H10G(0.186)
 H10H(0.0682)
 Fixed Z: H3(0.1769) H11(0.3153) H17(0.2875) H18(0.172) H19(0.0575) H23(0.217)
 H24(0.3385) H25(0.4501) H30A(0.2518) H30B(0.3241) H33A(0.42) H33B(0.443)
 H33C(0.4979) H40A(-0.0489) H40B(-0.0926) H43A(-0.0773) H43B(0.011) H43C(-
 0.0723) H50A(0.2402) H50B(0.1622) H53A(0.0783) H53B(0.057) H53C(-0.001)
 H60A(0.5495) H60B(0.5924) H63A(0.6209) H63B(0.703) H63C(0.6087) H71A(-0.0258)
 H71B(-0.1239) H71C(-0.1022) H72A(-0.2098) H72B(-0.1858) H72C(-0.1567)
 H81A(0.5122) H81B(0.6115) H81C(0.5402) H82A(0.6475) H82B(0.6953) H82C(0.6424)
 H10A(0.1689) H10B(0.168) H10C(0.3131) H10D(0.3049) H10E(0.3455) H10F(0.2908)
 H10G(0.2288) H10H(0.1914)
;

loop_
_space_group_symop_operation_xyz
'x, y, z'
'-x, -y, -z'

loop_
_atom_site_label
_atom_site_type_symbol
_atom_site_fract_x
_atom_site_fract_y
_atom_site_fract_z
_atom_site_U_iso_or_equiv
_atom_site_adp_type
_atom_site_occupancy
_atom_site_site_symmetry_order
_atom_site_calc_flag
_atom_site_refinement_flags_posn
_atom_site_refinement_flags_adp
O32 O 0.27689(19) -0.04692(14) 0.38170(12) 0.0259(4) Uani 1 1 d . .
O34 O 0.43483(19) 0.11325(15) 0.41226(13) 0.0280(4) Uani 1 1 d . .
O42 O 0.15210(18) 0.20164(14) -0.01542(12) 0.0247(4) Uani 1 1 d . .
O44 O 0.1929(2) 0.20998(18) -0.15549(13) 0.0355(5) Uani 1 1 d . .
O52 O 0.27294(18) 0.93861(14) 0.11379(12) 0.0241(4) Uani 1 1 d . .
O54 O 0.42796(18) 0.85162(15) 0.08706(12) 0.0268(4) Uani 1 1 d . .
O62 O 0.16296(19) 0.62538(16) 0.63320(12) 0.0272(4) Uani 1 1 d . .
O64 O 0.1336(2) 0.63209(17) 0.49220(12) 0.0324(5) Uani 1 1 d . .
N1 N 0.2972(2) 0.21711(16) 0.30787(13) 0.0177(4) Uani 1 1 d . .
N5 N 0.3678(2) 0.37083(16) 0.03434(13) 0.0179(4) Uani 1 1 d . .
N7 N 0.32816(19) 0.52198(15) 0.11619(12) 0.0164(4) Uani 1 1 d . .
N9 N 0.2934(2) 0.68217(16) 0.18509(13) 0.0176(4) Uani 1 1 d . .
N13 N 0.3609(2) 0.56303(16) 0.46260(13) 0.0189(4) Uani 1 1 d . .
N15 N 0.3284(2) 0.39349(16) 0.37912(13) 0.0172(4) Uani 1 1 d . .
N20 N 0.23639(19) 0.45748(16) -0.02679(13) 0.0170(4) Uani 1 1 d . .
N22 N 0.19717(19) 0.61888(16) 0.05045(12) 0.0166(4) Uani 1 1 d . .
N26 N 0.2296(2) 0.41126(16) 0.51597(12) 0.0172(4) Uani 1 1 d . .
N28 N 0.19518(19) 0.23228(16) 0.43565(13) 0.0173(4) Uani 1 1 d . .
N70 N 0.1073(2) 0.54947(17) -0.08597(13) 0.0204(4) Uani 1 1 d . .
N80 N 0.1037(2) 0.25363(17) 0.56733(13) 0.0212(4) Uani 1 1 d . .
C2 C 0.3841(2) 0.25974(18) 0.24191(15) 0.0169(4) Uani 1 1 d . .
C3 C 0.3369(2) 0.30364(18) 0.17554(15) 0.0165(4) Uani 1 1 d . .
H3 H 0.2513 0.3127 0.1769 0.020 Uiso 1 1 calc R U
C4 C 0.4168(2) 0.33398(18) 0.10734(15) 0.0165(4) Uani 1 1 d . .
C6 C 0.3072(2) 0.45321(18) 0.04256(14) 0.0150(4) Uani 1 1 d . .
C8 C 0.2720(2) 0.60384(18) 0.11423(14) 0.0151(4) Uani 1 1 d . .
C10 C 0.3799(2) 0.68114(18) 0.25563(15) 0.0165(4) Uani 1 1 d . .
C11 C 0.3313(2) 0.61665(18) 0.32027(15) 0.0169(4) Uani 1 1 d . .
H11 H 0.2446 0.5683 0.3153 0.020 Uiso 1 1 calc R U
C12 C 0.4106(2) 0.62339(18) 0.39235(15) 0.0166(4) Uani 1 1 d . .
C14 C 0.3028(2) 0.45099(18) 0.45113(15) 0.0164(4) Uani 1 1 d . .
C16 C 0.2728(2) 0.28417(18) 0.37706(15) 0.0159(4) Uani 1 1 d . .
C17 C 0.5099(2) 0.2488(2) 0.24127(16) 0.0213(5) Uani 1 1 d . .
H17 H 0.5421 0.2205 0.2875 0.026 Uiso 1 1 calc R U
C18 C 0.5886(2) 0.2793(2) 0.17268(18) 0.0251(5) Uani 1 1 d . .
H18 H 0.6750 0.2718 0.1720 0.030 Uiso 1 1 calc R U
C19 C 0.5421(2) 0.3207(2) 0.10510(17) 0.0215(5) Uani 1 1 d . .
H19 H 0.5955 0.3398 0.0575 0.026 Uiso 1 1 calc R U
C21 C 0.1818(2) 0.54160(18) -0.01880(15) 0.0160(4) Uani 1 1 d . .
C23 C 0.5070(2) 0.7508(2) 0.26192(16) 0.0215(5) Uani 1 1 d . .
H23 H 0.5402 0.7940 0.2170 0.026 Uiso 1 1 calc R U
C24 C 0.5853(3) 0.7569(2) 0.33407(18) 0.0272(6) Uani 1 1 d . .
H24 H 0.6727 0.8042 0.3385 0.033 Uiso 1 1 calc R U
C25 C 0.5369(2) 0.6943(2) 0.40004(17) 0.0232(5) Uani 1 1 d . .
H25 H 0.5901 0.7000 0.4501 0.028 Uiso 1 1 calc R U
C27 C 0.1775(2) 0.30041(19) 0.50452(15) 0.0166(4) Uani 1 1 d . .
C30 C 0.2570(2) 0.09840(18) 0.30992(15) 0.0177(5) Uani 1 1 d . .
H30A H 0.2654 0.0613 0.2518 0.021 Uiso 1 1 calc R U
H30B H 0.1632 0.0750 0.3241 0.021 Uiso 1 1 calc R U
C31 C 0.3355(2) 0.05984(19) 0.37418(15) 0.0186(5) Uani 1 1 d . .
C33 C 0.3397(3) -0.0979(2) 0.4404(2) 0.0352(7) Uani 1 1 d . .
H33A H 0.4266 -0.0982 0.4200 0.053 Uiso 1 1 calc R U
H33B H 0.2861 -0.1741 0.4430 0.053 Uiso 1 1 calc R U
H33C H 0.3487 -0.0558 0.4979 0.053 Uiso 1 1 calc R U
C40 C 0.3626(2) 0.3079(2) -0.05026(15) 0.0203(5) Uani 1 1 d . .
H40A H 0.4213 0.2600 -0.0489 0.024 Uiso 1 1 calc R U
H40B H 0.3967 0.3602 -0.0926 0.024 Uiso 1 1 calc R U
C41 C 0.2271(3) 0.2366(2) -0.08073(16) 0.0224(5) Uani 1 1 d . .
C43 C 0.0216(3) 0.1335(2) -0.0405(2) 0.0356(7) Uani 1 1 d . .
H43A H -0.0205 0.1719 -0.0773 0.053 Uiso 1 1 calc R U
H43B H -0.0295 0.1188 0.0110 0.053 Uiso 1 1 calc R U
H43C H 0.0260 0.0634 -0.0723 0.053 Uiso 1 1 calc R U
C50 C 0.2505(2) 0.78064(18) 0.18155(15) 0.0184(5) Uani 1 1 d . .
H50A H 0.2575 0.8213 0.2402 0.022 Uiso 1 1 calc R U
H50B H 0.1570 0.7579 0.1622 0.022 Uiso 1 1 calc R U
C51 C 0.3295(2) 0.85809(19) 0.12145(15) 0.0187(5) Uani 1 1 d . .
C53 C 0.3348(3) 1.0193(2) 0.05748(19) 0.0295(6) Uani 1 1 d . .
H53A H 0.4253 1.0564 0.0783 0.035 Uiso 1 1 calc R U
H53B H 0.2860 1.0741 0.0570 0.035 Uiso 1 1 calc R U
H53C H 0.3351 0.9819 -0.0010 0.035 Uiso 1 1 calc R U
C60 C 0.3430(3) 0.62355(19) 0.54467(15) 0.0205(5) Uani 1 1 d . .
H60A H 0.4020 0.7000 0.5495 0.025 Uiso 1 1 calc R U
H60B H 0.3664 0.5873 0.5924 0.025 Uiso 1 1 calc R U
C61 C 0.2022(3) 0.62675(19) 0.55198(16) 0.0221(5) Uani 1 1 d . .
C63 C 0.0254(3) 0.6205(3) 0.6422(2) 0.0367(7) Uani 1 1 d . .
H63A H 0.0092 0.6852 0.6209 0.044 Uiso 1 1 calc R U
H63B H 0.0036 0.6202 0.7030 0.044 Uiso 1 1 calc R U
H63C H -0.0293 0.5529 0.6087 0.044 Uiso 1 1 calc R U
C71 C 0.0467(3) 0.6389(2) -0.08435(17) 0.0235(5) Uani 1 1 d . .
H71A H 0.0198 0.6568 -0.0258 0.028 Uiso 1 1 calc R U
H71B H -0.0303 0.6158 -0.1239 0.028 Uiso 1 1 calc R U
H71C H 0.1098 0.7043 -0.1022 0.028 Uiso 1 1 calc R U
C72 C 0.0951(3) 0.4760(2) -0.16608(16) 0.0264(6) Uani 1 1 d . .
H72A H 0.1471 0.5164 -0.2098 0.032 Uiso 1 1 calc R U
H72B H 0.0028 0.4492 -0.1858 0.032 Uiso 1 1 calc R U
H72C H 0.1271 0.4131 -0.1567 0.032 Uiso 1 1 calc R U
C81 C 0.0398(3) 0.1352(2) 0.55699(18) 0.0294(6) Uani 1 1 d . .
H81A H -0.0302 0.1170 0.5122 0.035 Uiso 1 1 calc R U
H81B H 0.0021 0.1135 0.6115 0.035 Uiso 1 1 calc R U
H81C H 0.1042 0.0954 0.5402 0.035 Uiso 1 1 calc R U
C82 C 0.0777(3) 0.3188(2) 0.64438(17) 0.0299(6) Uani 1 1 d . .
H82A H 0.1354 0.3946 0.6475 0.036 Uiso 1 1 calc R U
H82B H 0.0942 0.2859 0.6953 0.036 Uiso 1 1 calc R U
H82C H -0.0140 0.3199 0.6424 0.036 Uiso 1 1 calc R U
O100 O 0.8431(3) 0.0917(2) 0.15152(17) 0.0526(7) Uani 1 1 d . .
C101 C 0.7203(3) 0.0414(3) 0.1871(2) 0.0408(7) Uani 1 1 d . .
H10A H 0.6925 -0.0394 0.1689 0.049 Uiso 1 1 calc R U
H10B H 0.6517 0.0732 0.1680 0.049 Uiso 1 1 calc R U
C102 C 0.7426(4) 0.0655(3) 0.2830(3) 0.0513(9) Uani 1 1 d . .
H10C H 0.6802 0.0097 0.3131 0.062 Uiso 1 1 calc R U
H10D H 0.7362 0.1402 0.3049 0.062 Uiso 1 1 calc R U
C103 C 0.8819(4) 0.0581(3) 0.2917(3) 0.0560(10) Uani 1 1 d . .
H10E H 0.9266 0.1018 0.3455 0.067 Uiso 1 1 calc R U
H10F H 0.8834 -0.0197 0.2908 0.067 Uiso 1 1 calc R U
C104 C 0.9440(4) 0.1063(4) 0.2138(2) 0.0549(10) Uani 1 1 d . .
H10G H 0.9897 0.1860 0.2288 0.066 Uiso 1 1 calc R U
H10H H 1.0087 0.0682 0.1914 0.066 Uiso 1 1 calc R U

loop_
_atom_site_aniso_label
_atom_site_aniso_U_11
_atom_site_aniso_U_22
_atom_site_aniso_U_33
_atom_site_aniso_U_23
_atom_site_aniso_U_13
_atom_site_aniso_U_12
O32 0.0314(10) 0.0154(8) 0.0306(10) 0.0088(7) -0.0031(8) 0.0040(7)
O34 0.0293(10) 0.0201(9) 0.0331(10) 0.0058(8) -0.0096(8) 0.0037(7)
O42 0.0254(9) 0.0217(9) 0.0276(10) 0.0054(7) 0.0013(8) 0.0065(7)
O44 0.0442(12) 0.0384(11) 0.0208(10) -0.0053(8) -0.0038(9) 0.0106(9)
O52 0.0312(10) 0.0176(8) 0.0281(10) 0.0076(7) 0.0018(8) 0.0125(7)
O54 0.0277(10) 0.0247(9) 0.0328(10) 0.0098(8) 0.0080(8) 0.0125(8)
O62 0.0327(10) 0.0338(10) 0.0193(9) 0.0017(7) 0.0009(8) 0.0169(8)
O64 0.0386(11) 0.0407(11) 0.0237(10) 0.0077(8) -0.0021(8) 0.0192(9)
N1 0.0247(10) 0.0132(9) 0.0167(10) 0.0038(7) 0.0033(8) 0.0068(8)
N5 0.0248(10) 0.0161(9) 0.0152(9) 0.0028(7) 0.0013(8) 0.0092(8)
N7 0.0188(10) 0.0147(9) 0.0167(9) 0.0021(7) -0.0007(8) 0.0063(7)
N9 0.0249(10) 0.0143(9) 0.0149(9) 0.0010(7) -0.0038(8) 0.0080(8)
N13 0.0288(11) 0.0131(9) 0.0146(9) 0.0006(7) -0.0012(8) 0.0062(8)
N15 0.0210(10) 0.0145(9) 0.0168(10) 0.0025(7) 0.0011(8) 0.0058(7)
N20 0.0207(10) 0.0157(9) 0.0159(9) 0.0024(7) 0.0011(8) 0.0069(7)
N22 0.0185(10) 0.0165(9) 0.0163(9) 0.0028(7) 0.0005(8) 0.0072(7)
N26 0.0226(10) 0.0151(9) 0.0147(9) 0.0024(7) -0.0004(8) 0.0066(8)
N28 0.0209(10) 0.0157(9) 0.0157(9) 0.0033(7) 0.0005(8) 0.0053(7)
N70 0.0267(11) 0.0211(10) 0.0156(10) 0.0013(8) -0.0018(8) 0.0110(8)
N80 0.0282(11) 0.0191(10) 0.0162(10) 0.0027(8) 0.0039(8) 0.0064(8)
C2 0.0214(11) 0.0128(10) 0.0170(11) 0.0004(8) 0.0015(9) 0.0062(8)
C3 0.0164(11) 0.0162(10) 0.0187(11) 0.0009(8) 0.0019(9) 0.0080(8)
C4 0.0199(11) 0.0107(10) 0.0201(11) 0.0025(8) 0.0016(9) 0.0059(8)
C6 0.0159(10) 0.0135(10) 0.0157(11) 0.0039(8) 0.0029(8) 0.0036(8)
C8 0.0165(10) 0.0135(10) 0.0156(11) 0.0037(8) 0.0033(8) 0.0041(8)
C10 0.0226(12) 0.0130(10) 0.0148(11) -0.0003(8) -0.0010(9) 0.0072(8)
C11 0.0180(11) 0.0137(10) 0.0172(11) 0.0009(8) -0.0017(9) 0.0021(8)
C12 0.0195(11) 0.0118(10) 0.0190(11) 0.0021(8) -0.0008(9) 0.0054(8)
C14 0.0177(11) 0.0157(10) 0.0175(11) 0.0041(8) -0.0025(9) 0.0067(8)
C16 0.0162(11) 0.0168(10) 0.0163(11) 0.0024(8) -0.0032(9) 0.0072(8)
C17 0.0214(12) 0.0208(11) 0.0232(12) 0.0045(9) -0.0018(10) 0.0076(9)
C18 0.0158(11) 0.0297(13) 0.0328(14) 0.0110(11) 0.0013(10) 0.0085(10)
C19 0.0190(12) 0.0208(11) 0.0257(13) 0.0075(10) 0.0047(10) 0.0054(9)
C21 0.0163(11) 0.0161(10) 0.0154(11) 0.0041(8) 0.0019(8) 0.0033(8)
C23 0.0200(12) 0.0206(11) 0.0238(12) 0.0061(9) 0.0031(10) 0.0042(9)
C24 0.0182(12) 0.0280(13) 0.0336(15) 0.0098(11) -0.0013(11) 0.0013(10)
C25 0.0194(12) 0.0234(12) 0.0264(13) 0.0041(10) -0.0058(10) 0.0055(9)
C27 0.0171(11) 0.0174(11) 0.0160(11) 0.0039(8) -0.0019(9) 0.0053(8)
C30 0.0227(12) 0.0142(10) 0.0163(11) 0.0017(8) 0.0000(9) 0.0055(9)
C31 0.0231(12) 0.0147(10) 0.0191(11) 0.0019(9) 0.0040(9) 0.0074(9)
C33 0.0476(18) 0.0237(13) 0.0387(16) 0.0146(12) -0.0058(14) 0.0128(12)
C40 0.0263(12) 0.0206(11) 0.0177(11) 0.0020(9) 0.0050(9) 0.0129(9)
C41 0.0312(13) 0.0184(11) 0.0214(12) 0.0014(9) 0.0004(10) 0.0135(10)
C43 0.0280(14) 0.0268(14) 0.0467(18) 0.0006(12) 0.0000(13) 0.0009(11)
C50 0.0251(12) 0.0142(10) 0.0173(11) 0.0008(8) -0.0013(9) 0.0085(9)
C51 0.0219(12) 0.0152(10) 0.0189(11) -0.0017(9) -0.0059(9) 0.0065(9)
C53 0.0378(15) 0.0228(13) 0.0316(15) 0.0125(11) 0.0013(12) 0.0109(11)
C60 0.0292(13) 0.0157(11) 0.0152(11) -0.0004(8) -0.0036(9) 0.0051(9)
C61 0.0342(14) 0.0150(11) 0.0176(12) 0.0001(9) -0.0017(10) 0.0090(10)
C63 0.0340(16) 0.0501(18) 0.0329(16) 0.0059(13) 0.0024(13) 0.0227(14)
C71 0.0250(13) 0.0256(12) 0.0239(13) 0.0051(10) -0.0018(10) 0.0129(10)
C72 0.0371(15) 0.0257(13) 0.0173(12) -0.0007(10) -0.0043(11) 0.0117(11)
C81 0.0374(15) 0.0220(12) 0.0247(13) 0.0049(10) 0.0052(11) 0.0009(11)
C82 0.0439(16) 0.0288(14) 0.0186(12) 0.0037(10) 0.0116(12) 0.0124(12)
O100 0.0517(15) 0.0558(15) 0.0466(15) 0.0194(12) -0.0054(12) 0.0042(12)
C101 0.0354(17) 0.0315(15) 0.055(2) 0.0002(14) -0.0071(15) 0.0111(13)
C102 0.057(2) 0.0430(19) 0.053(2) 0.0041(16) 0.0044(18) 0.0129(17)
C103 0.071(3) 0.052(2) 0.049(2) 0.0050(17) -0.0201(19) 0.0235(19)
C104 0.041(2) 0.067(2) 0.048(2) -0.0147(18) -0.0085(17) 0.0098(18)

loop_
_atom_type_symbol
_atom_type_description
_atom_type_scat_dispersion_real
_atom_type_scat_dispersion_imag
_atom_type_scat_source
C C 0.0033 0.0016 'International Tables Vol C Tables 4.2.6.8 and 6.1.1.4'
H H 0.0000 0.0000 'International Tables Vol C Tables 4.2.6.8 and 6.1.1.4'
N N 0.0061 0.0033 'International Tables Vol C Tables 4.2.6.8 and 6.1.1.4'
O O 0.0106 0.0060 'International Tables Vol C Tables 4.2.6.8 and 6.1.1.4'

loop_
_geom_angle_atom_site_label_1
_geom_angle_atom_site_label_2
_geom_angle_atom_site_label_3
_geom_angle
C31 O32 C33 116.6(2)
C41 O42 C43 114.8(2)
C51 O52 C53 116.4(2)
C61 O62 C63 113.8(2)
C2 N1 C30 117.84(18)
C16 N1 C2 122.16(19)
C16 N1 C30 118.71(19)
C4 N5 C40 119.28(18)
C6 N5 C4 122.40(19)
C6 N5 C40 117.58(19)
C6 N7 C8 112.35(19)
C8 N9 C10 121.51(19)
C8 N9 C50 119.05(19)
C10 N9 C50 118.19(18)
C12 N13 C60 119.13(18)
C14 N13 C12 122.14(19)
C14 N13 C60 117.2(2)
C14 N15 C16 112.3(2)
C6 N20 C21 114.06(19)
C8 N22 C21 113.43(19)
C14 N26 C27 113.9(2)
C16 N28 C27 113.93(19)
C21 N70 C71 121.2(2)
C21 N70 C72 121.4(2)
C72 N70 C71 117.1(2)
C27 N80 C81 120.2(2)
C27 N80 C82 122.1(2)
C82 N80 C81 117.6(2)
C3 C2 N1 119.3(2)
C17 C2 N1 119.8(2)
C17 C2 C3 120.7(2)
C2 C3 H3 120.5
C4 C3 C2 119.0(2)
C4 C3 H3 120.5
C3 C4 N5 120.6(2)
C3 C4 C19 120.6(2)
C19 C4 N5 118.6(2)
N7 C6 N5 117.8(2)
N20 C6 N5 114.9(2)
N20 C6 N7 127.3(2)
N7 C8 N9 116.9(2)
N22 C8 N7 127.6(2)
N22 C8 N9 115.54(19)
C11 C10 N9 119.2(2)
C11 C10 C23 120.6(2)
C23 C10 N9 120.0(2)
C10 C11 H11 120.3
C10 C11 C12 119.4(2)
C12 C11 H11 120.3
C11 C12 N13 120.8(2)
C25 C12 N13 118.6(2)
C25 C12 C11 120.5(2)
N15 C14 N13 117.5(2)
N26 C14 N13 115.1(2)
N26 C14 N15 127.4(2)
N15 C16 N1 117.2(2)
N28 C16 N1 115.5(2)
N28 C16 N15 127.3(2)
C2 C17 H17 120.2
C2 C17 C18 119.6(2)
C18 C17 H17 120.2
C17 C18 H18 119.8
C19 C18 C17 120.4(2)
C19 C18 H18 119.8
C4 C19 H19 120.2
C18 C19 C4 119.6(2)
C18 C19 H19 120.2
N20 C21 N22 125.3(2)
N70 C21 N20 117.0(2)
N70 C21 N22 117.7(2)
C10 C23 H23 120.2
C24 C23 C10 119.5(2)
C24 C23 H23 120.2
C23 C24 H24 119.8
C23 C24 C25 120.4(2)
C25 C24 H24 119.8
C12 C25 C24 119.6(2)
C12 C25 H25 120.2
C24 C25 H25 120.2
N28 C27 N26 125.1(2)
N80 C27 N26 117.7(2)
N80 C27 N28 117.2(2)
N1 C30 H30A 108.8
N1 C30 H30B 108.8
N1 C30 C31 114.01(19)
H30A C30 H30B 107.6
C31 C30 H30A 108.8
C31 C30 H30B 108.8
O32 C31 C30 109.1(2)
O34 C31 O32 123.9(2)
O34 C31 C30 126.9(2)
O32 C33 H33A 109.5
O32 C33 H33B 109.5
O32 C33 H33C 109.5
H33A C33 H33B 109.5
H33A C33 H33C 109.5
H33B C33 H33C 109.5
N5 C40 H40A 108.7
N5 C40 H40B 108.7
N5 C40 C41 114.3(2)
H40A C40 H40B 107.6
C41 C40 H40A 108.7
C41 C40 H40B 108.7
O42 C41 C40 112.3(2)
O44 C41 O42 123.9(3)
O44 C41 C40 123.7(2)
O42 C43 H43A 109.5
O42 C43 H43B 109.5
O42 C43 H43C 109.5
H43A C43 H43B 109.5
H43A C43 H43C 109.5
H43B C43 H43C 109.5
N9 C50 H50A 108.9
N9 C50 H50B 108.9
N9 C50 C51 113.3(2)
H50A C50 H50B 107.7
C51 C50 H50A 108.9
C51 C50 H50B 108.9
O52 C51 C50 109.1(2)
O54 C51 O52 124.2(2)
O54 C51 C50 126.7(2)
O52 C53 H53A 109.5
O52 C53 H53B 109.5
O52 C53 H53C 109.5
H53A C53 H53B 109.5
H53A C53 H53C 109.5
H53B C53 H53C 109.5
N13 C60 H60A 109.5
N13 C60 H60B 109.5
N13 C60 C61 110.6(2)
H60A C60 H60B 108.1
C61 C60 H60A 109.5
C61 C60 H60B 109.5
O62 C61 C60 112.1(2)
O64 C61 O62 123.6(3)
O64 C61 C60 124.3(2)
O62 C63 H63A 109.5
O62 C63 H63B 109.5
O62 C63 H63C 109.5
H63A C63 H63B 109.5
H63A C63 H63C 109.5
H63B C63 H63C 109.5
N70 C71 H71A 109.5
N70 C71 H71B 109.5
N70 C71 H71C 109.5
H71A C71 H71B 109.5
H71A C71 H71C 109.5
H71B C71 H71C 109.5
N70 C72 H72A 109.5
N70 C72 H72B 109.5
N70 C72 H72C 109.5
H72A C72 H72B 109.5
H72A C72 H72C 109.5
H72B C72 H72C 109.5
N80 C81 H81A 109.5
N80 C81 H81B 109.5
N80 C81 H81C 109.5
H81A C81 H81B 109.5
H81A C81 H81C 109.5
H81B C81 H81C 109.5
N80 C82 H82A 109.5
N80 C82 H82B 109.5
N80 C82 H82C 109.5
H82A C82 H82B 109.5
H82A C82 H82C 109.5
H82B C82 H82C 109.5
C104 O100 C101 108.9(3)
O100 C101 H10A 110.6
O100 C101 H10B 110.6
O100 C101 C102 105.8(3)
H10A C101 H10B 108.7
C102 C101 H10A 110.6
C102 C101 H10B 110.6
C101 C102 H10C 111.7
C101 C102 H10D 111.7
C101 C102 C103 100.5(3)
H10C C102 H10D 109.4
C103 C102 H10C 111.7
C103 C102 H10D 111.7
C102 C103 H10E 111.3
C102 C103 H10F 111.3
H10E C103 H10F 109.2
C104 C103 C102 102.5(3)
C104 C103 H10E 111.3
C104 C103 H10F 111.3
O100 C104 C103 107.4(3)
O100 C104 H10G 110.2
O100 C104 H10H 110.2
C103 C104 H10G 110.2
C103 C104 H10H 110.2
H10G C104 H10H 108.5

loop_
_geom_bond_atom_site_label_1
_geom_bond_atom_site_label_2
_geom_bond_distance
O32 C31 1.342(3)
O32 C33 1.448(3)
O34 C31 1.195(3)
O42 C41 1.338(3)
O42 C43 1.438(3)
O44 C41 1.205(3)
O52 C51 1.342(3)
O52 C53 1.447(3)
O54 C51 1.197(3)
O62 C61 1.339(3)
O62 C63 1.455(3)
O64 C61 1.206(3)
N1 C2 1.437(3)
N1 C16 1.368(3)
N1 C30 1.451(3)
N5 C4 1.436(3)
N5 C6 1.370(3)
N5 C40 1.455(3)
N7 C6 1.338(3)
N7 C8 1.341(3)
N9 C8 1.371(3)
N9 C10 1.440(3)
N9 C50 1.454(3)
N13 C12 1.432(3)
N13 C14 1.371(3)
N13 C60 1.458(3)
N15 C14 1.339(3)
N15 C16 1.343(3)
N20 C6 1.336(3)
N20 C21 1.347(3)
N22 C8 1.341(3)
N22 C21 1.349(3)
N26 C14 1.339(3)
N26 C27 1.349(3)
N28 C16 1.340(3)
N28 C27 1.348(3)
N70 C21 1.346(3)
N70 C71 1.454(3)
N70 C72 1.453(3)
N80 C27 1.347(3)
N80 C81 1.453(3)
N80 C82 1.452(3)
C2 C3 1.392(3)
C2 C17 1.384(3)
C3 H3 0.9500
C3 C4 1.388(3)
C4 C19 1.390(3)
C10 C11 1.386(3)
C10 C23 1.387(3)
C11 H11 0.9500
C11 C12 1.388(3)
C12 C25 1.385(3)
C17 H17 0.9500
C17 C18 1.387(4)
C18 H18 0.9500
C18 C19 1.385(4)
C19 H19 0.9500
C23 H23 0.9500
C23 C24 1.384(4)
C24 H24 0.9500
C24 C25 1.390(4)
C25 H25 0.9500
C30 H30A 0.9900
C30 H30B 0.9900
C30 C31 1.516(3)
C33 H33A 0.9800
C33 H33B 0.9800
C33 H33C 0.9800
C40 H40A 0.9900
C40 H40B 0.9900
C40 C41 1.510(4)
C43 H43A 0.9800
C43 H43B 0.9800
C43 H43C 0.9800
C50 H50A 0.9900
C50 H50B 0.9900
C50 C51 1.521(3)
C53 H53A 0.9800
C53 H53B 0.9800
C53 H53C 0.9800
C60 H60A 0.9900
C60 H60B 0.9900
C60 C61 1.514(4)
C63 H63A 0.9800
C63 H63B 0.9800
C63 H63C 0.9800
C71 H71A 0.9800
C71 H71B 0.9800
C71 H71C 0.9800
C72 H72A 0.9800
C72 H72B 0.9800
C72 H72C 0.9800
C81 H81A 0.9800
C81 H81B 0.9800
C81 H81C 0.9800
C82 H82A 0.9800
C82 H82B 0.9800
C82 H82C 0.9800
O100 C101 1.428(4)
O100 C104 1.407(4)
C101 H10A 0.9900
C101 H10B 0.9900
C101 C102 1.501(5)
C102 H10C 0.9900
C102 H10D 0.9900
C102 C103 1.518(6)
C103 H10E 0.9900
C103 H10F 0.9900
C103 C104 1.500(6)
C104 H10G 0.9900
C104 H10H 0.9900

loop_
_geom_torsion_atom_site_label_1
_geom_torsion_atom_site_label_2
_geom_torsion_atom_site_label_3
_geom_torsion_atom_site_label_4
_geom_torsion
N1 C2 C3 C4 -173.3(2)
N1 C2 C17 C18 173.2(2)
N1 C30 C31 O32 169.47(19)
N1 C30 C31 O34 -11.5(4)
N5 C4 C19 C18 -176.4(2)
N5 C40 C41 O42 -30.1(3)
N5 C40 C41 O44 153.2(2)
N9 C10 C11 C12 -173.9(2)
N9 C10 C23 C24 173.9(2)
N9 C50 C51 O52 172.18(19)
N9 C50 C51 O54 -9.2(4)
N13 C12 C25 C24 -177.5(2)
N13 C60 C61 O62 146.9(2)
N13 C60 C61 O64 -34.5(3)
C2 N1 C16 N15 3.3(3)
C2 N1 C16 N28 -176.6(2)
C2 N1 C30 C31 98.0(2)
C2 C3 C4 N5 174.8(2)
C2 C3 C4 C19 0.1(3)
C2 C17 C18 C19 0.0(4)
C3 C2 C17 C18 -1.6(4)
C3 C4 C19 C18 -1.6(4)
C4 N5 C6 N7 19.8(3)
C4 N5 C6 N20 -162.5(2)
C4 N5 C40 C41 103.2(2)
C6 N5 C4 C3 51.8(3)
C6 N5 C4 C19 -133.5(2)
C6 N5 C40 C41 -67.2(3)
C6 N7 C8 N9 -176.8(2)
C6 N7 C8 N22 2.9(3)
C6 N20 C21 N22 1.9(3)
C6 N20 C21 N70 -178.9(2)
C8 N7 C6 N5 175.3(2)
C8 N7 C6 N20 -2.1(3)
C8 N9 C10 C11 -85.6(3)
C8 N9 C10 C23 99.5(3)
C8 N9 C50 C51 -69.2(3)
C8 N22 C21 N20 -1.3(3)
C8 N22 C21 N70 179.5(2)
C10 N9 C8 N7 4.4(3)
C10 N9 C8 N22 -175.2(2)
C10 N9 C50 C51 98.2(2)
C10 C11 C12 N13 176.2(2)
C10 C11 C12 C25 0.4(3)
C10 C23 C24 C25 -0.3(4)
C11 C10 C23 C24 -0.9(4)
C11 C12 C25 C24 -1.6(4)
C12 N13 C14 N15 20.1(3)
C12 N13 C14 N26 -162.1(2)
C12 N13 C60 C61 96.6(2)
C14 N13 C12 C11 54.0(3)
C14 N13 C12 C25 -130.2(2)
C14 N13 C60 C61 -69.5(3)
C14 N15 C16 N1 -177.4(2)
C14 N15 C16 N28 2.6(3)
C14 N26 C27 N28 0.4(3)
C14 N26 C27 N80 179.3(2)
C16 N1 C2 C3 -83.0(3)
C16 N1 C2 C17 102.1(3)
C16 N1 C30 C31 -69.4(3)
C16 N15 C14 N13 176.3(2)
C16 N15 C14 N26 -1.1(3)
C16 N28 C27 N26 0.8(3)
C16 N28 C27 N80 -178.1(2)
C17 C2 C3 C4 1.5(3)
C17 C18 C19 C4 1.6(4)
C21 N20 C6 N5 -177.50(19)
C21 N20 C6 N7 -0.1(3)
C21 N22 C8 N7 -1.3(3)
C21 N22 C8 N9 178.27(19)
C23 C10 C11 C12 0.9(3)
C23 C24 C25 C12 1.6(4)
C27 N26 C14 N13 -177.7(2)
C27 N26 C14 N15 -0.2(3)
C27 N28 C16 N1 177.5(2)
C27 N28 C16 N15 -2.4(3)
C30 N1 C2 C3 110.1(2)
C30 N1 C2 C17 -64.8(3)
C30 N1 C16 N15 170.1(2)
C30 N1 C16 N28 -9.8(3)
C33 O32 C31 O34 0.4(4)
C33 O32 C31 C30 179.5(2)
C40 N5 C4 C3 -118.1(2)
C40 N5 C4 C19 56.6(3)
C40 N5 C6 N7 -170.1(2)
C40 N5 C6 N20 7.6(3)
C43 O42 C41 O44 -3.5(3)
C43 O42 C41 C40 179.8(2)
C50 N9 C8 N7 171.4(2)
C50 N9 C8 N22 -8.2(3)
C50 N9 C10 C11 107.2(2)
C50 N9 C10 C23 -67.6(3)
C53 O52 C51 O54 2.2(4)
C53 O52 C51 C50 -179.1(2)
C60 N13 C12 C11 -111.4(3)
C60 N13 C12 C25 64.5(3)
C60 N13 C14 N15 -174.2(2)
C60 N13 C14 N26 3.6(3)
C63 O62 C61 O64 5.4(4)
C63 O62 C61 C60 -175.9(2)
C71 N70 C21 N20 -178.5(2)
C71 N70 C21 N22 0.7(3)
C72 N70 C21 N20 -4.9(3)
C72 N70 C21 N22 174.3(2)
C81 N80 C27 N26 177.1(2)
C81 N80 C27 N28 -3.9(3)
C82 N80 C27 N26 1.2(4)
C82 N80 C27 N28 -179.9(2)
O100 C101 C102 C103 -36.1(3)
C101 O100 C104 C103 2.5(4)
C101 C102 C103 C104 36.4(4)
C102 C103 C104 O100 -25.2(4)
C104 O100 C101 C102 21.7(4)
